data_4518436
loop_
_publ_author_name
'Gupta, Saswata'
'Sabbasani, Venkata R.'
'Su, Siyuan'
'Wink, Donald J.'
'Lee, Daesung'

_publ_section_title
;
 Alkene-Chelated Ruthenium Alkylidenes: A Missing Link to New Catalysts
;
_journal_issue 4
_journal_name_full 'ACS Catalysis'
_journal_page_first 1977
_journal_page_last 1987
_journal_paper_doi 10.1021/acscatal.0c04972
_journal_volume 11
_journal_year 2021
_chemical_formula_sum 'C48 H51 Cl2 N4 O4 Ru S2'
_chemical_formula_weight 984.02
_space_group_IT_number 14
_space_group_name_Hall '-P 2yn'
_space_group_name_H-M_alt 'P 1 21/n 1'
_symmetry_cell_setting monoclinic
_symmetry_space_group_name_Hall '-P 2yn'
_atom_sites_solution_hydrogens geom
_atom_sites_solution_primary direct
_atom_sites_solution_secondary difmap
_audit_creation_method SHELXL-97
_cell_angle_alpha 90.00
_cell_angle_beta 93.446(2)
_cell_angle_gamma 90.00
_cell_formula_units_Z 4
_cell_length_a 11.6701(9)
_cell_length_b 29.6716(19)
_cell_length_c 13.7738(10)
_cell_measurement_reflns_used 6317
_cell_measurement_temperature 296(2)
_cell_measurement_theta_max 24.0489
_cell_measurement_theta_min 2.2249
_cell_volume 4760.8(6)
_computing_structure_refinement 'SHELXL-97 (Sheldrick, 2008)'
_computing_structure_solution 'SHELXS-97 (Sheldrick, 2008)'
_diffrn_ambient_temperature 296(2)
_diffrn_measured_fraction_theta_full 0.965
_diffrn_measured_fraction_theta_max 0.965
_diffrn_measurement_device_type CCD
_diffrn_radiation_monochromator graphite
_diffrn_radiation_source 'fine-focus sealed tube'
_diffrn_radiation_type MoK\a
_diffrn_radiation_wavelength 0.71073
_diffrn_reflns_av_R_equivalents 0.0395
_diffrn_reflns_av_sigmaI/netI 0.0851
_diffrn_reflns_limit_h_max 13
_diffrn_reflns_limit_h_min -10
_diffrn_reflns_limit_k_max 29
_diffrn_reflns_limit_k_min -33
_diffrn_reflns_limit_l_max 15
_diffrn_reflns_limit_l_min -15
_diffrn_reflns_number 17303
_diffrn_reflns_theta_full 24.14
_diffrn_reflns_theta_max 24.14
_diffrn_reflns_theta_min 1.63
_exptl_absorpt_coefficient_mu 0.576
_exptl_absorpt_correction_T_max 0.9757
_exptl_absorpt_correction_T_min 0.8096
_exptl_absorpt_correction_type multi-scan
_exptl_absorpt_process_details SADABS
_exptl_crystal_density_diffrn 1.373
_exptl_crystal_density_method 'not measured'
_exptl_crystal_description plate
_exptl_crystal_F_000 2036
_exptl_crystal_size_max 0.38
_exptl_crystal_size_mid 0.18
_exptl_crystal_size_min 0.04
_refine_diff_density_max 0.487
_refine_diff_density_min -0.902
_refine_diff_density_rms 0.090
_refine_ls_extinction_method none
_refine_ls_goodness_of_fit_ref 1.126
_refine_ls_hydrogen_treatment mixed
_refine_ls_matrix_type full
_refine_ls_number_parameters 558
_refine_ls_number_reflns 7347
_refine_ls_number_restraints 0
_refine_ls_restrained_S_all 1.126
_refine_ls_R_factor_all 0.1189
_refine_ls_R_factor_gt 0.0708
_refine_ls_shift/su_max 0.001
_refine_ls_shift/su_mean 0.000
_refine_ls_structure_factor_coef Fsqd
_refine_ls_weighting_details 'calc w=1/[\s^2^(Fo^2^)+(0.1000P)^2^+0.5082P] where P=(Fo^2^+2Fc^2^)/3'
_refine_ls_weighting_scheme calc
_refine_ls_wR_factor_gt 0.1658
_refine_ls_wR_factor_ref 0.1840
_reflns_number_gt 4976
_reflns_number_total 7347
_reflns_threshold_expression >2sigma(I)
_cod_data_source_file cs0c04972_si_016.cif
_cod_data_source_block Compound13v
_cod_depositor_comments 'Adding full bibliography for 4518430--4518444.cif.'
_cod_database_code 4518436
_publ_contact_phone 312-413-7383
_publ_contact_fax 312-996-0431
_publ_contact_email dwink@uic.edu

loop_
_symmetry_equiv_pos_as_xyz
'x, y, z'
'-x+1/2, y+1/2, -z+1/2'
'-x, -y, -z'
'x-1/2, -y-1/2, z-1/2'

loop_
_atom_site_label
_atom_site_type_symbol
_atom_site_fract_x
_atom_site_fract_y
_atom_site_fract_z
_atom_site_U_iso_or_equiv
_atom_site_adp_type
_atom_site_occupancy
_atom_site_symmetry_multiplicity
_atom_site_calc_flag
_atom_site_refinement_flags
_atom_site_disorder_assembly
_atom_site_disorder_group
Ru1 Ru 0.57873(4) 0.234346(17) 0.69979(3) 0.0298(2) Uani 1 1 d . . .
Cl2 Cl 0.50841(15) 0.24953(6) 0.85803(11) 0.0436(5) Uani 1 1 d . . .
Cl1 Cl 0.70060(15) 0.17945(6) 0.77489(13) 0.0482(5) Uani 1 1 d . . .
S9 S 0.92127(15) 0.27182(6) 0.70603(13) 0.0433(5) Uani 1 1 d . . .
S25 S 0.6521(2) 0.42248(8) 0.91675(17) 0.0686(7) Uani 1 1 d . . .
N71 N 0.3741(4) 0.27979(18) 0.5754(4) 0.0377(14) Uani 1 1 d . . .
O10 O 0.8668(4) 0.28155(17) 0.7932(3) 0.0556(14) Uani 1 1 d . . .
O9 O 1.0155(4) 0.24074(17) 0.7059(4) 0.0637(15) Uani 1 1 d . . .
N74 N 0.3619(5) 0.20823(19) 0.6095(4) 0.0432(15) Uani 1 1 d . . .
C70 C 0.4259(5) 0.2452(2) 0.6237(4) 0.0296(15) Uani 1 1 d . . .
N8 N 0.8262(5) 0.25217(18) 0.6216(4) 0.0432(15) Uani 1 1 d . . .
C2 C 0.6558(5) 0.3344(2) 0.7123(5) 0.0321(16) Uani 1 1 d . . .
C4 C 0.7085(6) 0.2631(2) 0.6114(5) 0.0347(16) Uani 1 1 d . . .
C21 C 0.6960(5) 0.3729(2) 0.6604(5) 0.0381(17) Uani 1 1 d . . .
N1 N 0.6615(5) 0.3935(2) 0.8124(4) 0.0512(16) Uani 1 1 d . . .
C81 C 0.3935(5) 0.3271(2) 0.5832(5) 0.0367(17) Uani 1 1 d . . .
C86 C 0.4385(6) 0.3501(2) 0.5089(5) 0.0412(17) Uani 1 1 d . . .
C3 C 0.6441(5) 0.2891(2) 0.6767(4) 0.0284(15) Uani 1 1 d . . .
H00I H 0.5850 0.2972 0.6261 0.034 Uiso 1 1 calc R . .
O26 O 0.6605(6) 0.3898(2) 0.9926(4) 0.094(2) Uani 1 1 d . . .
C82 C 0.3553(6) 0.3495(2) 0.6655(5) 0.0407(17) Uani 1 1 d . . .
C22 C 0.7294(5) 0.3792(2) 0.5662(5) 0.0438(18) Uani 1 1 d . . .
H00L H 0.7301 0.3552 0.5229 0.053 Uiso 1 1 calc R . .
C26 C 0.6978(6) 0.4097(2) 0.7239(5) 0.0446(18) Uani 1 1 d . . .
C5 C 0.6491(6) 0.2313(2) 0.5512(5) 0.0469(19) Uani 1 1 d . . .
H00N H 0.5990 0.2444 0.4989 0.056 Uiso 1 1 calc R . .
C11 C 0.9682(5) 0.3232(2) 0.6575(5) 0.0390(17) Uani 1 1 d . . .
C1 C 0.6339(6) 0.3486(2) 0.8027(5) 0.0405(17) Uani 1 1 d . . .
H92 H 0.6047 0.3307 0.8509 0.049 Uiso 1 1 calc R . .
C91 C 0.4013(6) 0.1651(2) 0.6465(5) 0.0440(18) Uani 1 1 d . . .
O27 O 0.7305(5) 0.4582(2) 0.9128(5) 0.098(2) Uani 1 1 d . . .
C96 C 0.4617(7) 0.1369(3) 0.5886(6) 0.052(2) Uani 1 1 d . . .
C16 C 0.9756(6) 0.3608(3) 0.7154(5) 0.050(2) Uani 1 1 d . . .
H00T H 0.9498 0.3598 0.7779 0.060 Uiso 1 1 calc R . .
C83 C 0.3675(6) 0.3957(2) 0.6696(5) 0.0440(18) Uani 1 1 d . . .
H00U H 0.3435 0.4110 0.7237 0.053 Uiso 1 1 calc R . .
C85 C 0.4474(6) 0.3965(3) 0.5151(5) 0.051(2) Uani 1 1 d . . .
H00V H 0.4764 0.4124 0.4638 0.061 Uiso 1 1 calc R . .
C84 C 0.4142(6) 0.4201(2) 0.5961(5) 0.0475(19) Uani 1 1 d . . .
C13 C 1.0516(6) 0.3637(3) 0.5321(6) 0.059(2) Uani 1 1 d . . .
H00X H 1.0778 0.3645 0.4697 0.071 Uiso 1 1 calc R . .
C12 C 1.0046(6) 0.3242(3) 0.5656(5) 0.0445(18) Uani 1 1 d . . .
H00Y H 0.9981 0.2989 0.5260 0.053 Uiso 1 1 calc R . .
C72 C 0.2643(7) 0.2650(3) 0.5224(6) 0.062(2) Uani 1 1 d . . .
H00A H 0.2675 0.2694 0.4528 0.074 Uiso 1 1 calc R . .
H00B H 0.1993 0.2815 0.5449 0.074 Uiso 1 1 calc R . .
C99 C 0.4708(7) 0.1453(3) 0.4819(5) 0.059(2) Uani 1 1 d . . .
H01A H 0.5384 0.1308 0.4605 0.089 Uiso 1 1 calc R . .
H01B H 0.4754 0.1771 0.4704 0.089 Uiso 1 1 calc R . .
H114 H 0.4043 0.1333 0.4465 0.089 Uiso 1 1 calc R . .
C89 C 0.4790(6) 0.3266(3) 0.4203(5) 0.061(2) Uani 1 1 d . . .
H01D H 0.5569 0.3168 0.4329 0.091 Uiso 1 1 calc R . .
H01E H 0.4751 0.3471 0.3662 0.091 Uiso 1 1 calc R . .
H01F H 0.4309 0.3010 0.4051 0.091 Uiso 1 1 calc R . .
C73 C 0.2563(6) 0.2156(3) 0.5470(6) 0.061(2) Uani 1 1 d . . .
H01G H 0.1883 0.2092 0.5816 0.073 Uiso 1 1 calc R . .
H01H H 0.2556 0.1971 0.4889 0.073 Uiso 1 1 calc R . .
C87 C 0.2998(6) 0.3250(3) 0.7452(5) 0.057(2) Uani 1 1 d . . .
H01I H 0.2715 0.3465 0.7901 0.085 Uiso 1 1 calc R . .
H01J H 0.3551 0.3057 0.7786 0.085 Uiso 1 1 calc R . .
H01K H 0.2371 0.3073 0.7180 0.085 Uiso 1 1 calc R . .
C15 C 1.0206(7) 0.3998(3) 0.6814(6) 0.066(2) Uani 1 1 d . . .
H014 H 1.0247 0.4254 0.7205 0.079 Uiso 1 1 calc R . .
C23 C 0.7614(7) 0.4216(3) 0.5380(6) 0.060(2) Uani 1 1 d . . .
H015 H 0.7843 0.4261 0.4752 0.072 Uiso 1 1 calc R . .
C14 C 1.0603(6) 0.4014(3) 0.5885(7) 0.058(2) Uani 1 1 d . . .
C7 C 0.8487(7) 0.2093(3) 0.5702(6) 0.062(2) Uani 1 1 d . . .
H01L H 0.8723 0.1858 0.6163 0.074 Uiso 1 1 calc R . .
H01M H 0.9083 0.2133 0.5249 0.074 Uiso 1 1 calc R . .
C6 C 0.7366(7) 0.1973(3) 0.5172(6) 0.071(3) Uani 1 1 d . . .
H01N H 0.7140 0.1669 0.5330 0.085 Uiso 1 1 calc R . .
H01O H 0.7428 0.1995 0.4475 0.085 Uiso 1 1 calc R . .
C25 C 0.7295(7) 0.4524(3) 0.6955(7) 0.067(2) Uani 1 1 d . . .
H019 H 0.7302 0.4767 0.7381 0.080 Uiso 1 1 calc R . .
C92 C 0.3735(7) 0.1527(3) 0.7393(6) 0.061(2) Uani 1 1 d . . .
C88 C 0.4226(7) 0.4711(3) 0.6026(6) 0.070(2) Uani 1 1 d . . .
H01P H 0.5001 0.4796 0.6217 0.106 Uiso 1 1 calc R . .
H01Q H 0.3721 0.4820 0.6499 0.106 Uiso 1 1 calc R . .
H01R H 0.4010 0.4841 0.5403 0.106 Uiso 1 1 calc R . .
C27 C 0.5098(8) 0.4429(3) 0.9109(6) 0.064(2) Uani 1 1 d . . .
C24 C 0.7600(7) 0.4571(3) 0.6005(8) 0.076(3) Uani 1 1 d . . .
H01S H 0.7803 0.4855 0.5786 0.091 Uiso 1 1 calc R . .
C95 C 0.5084(8) 0.0986(3) 0.6281(7) 0.077(3) Uani 1 1 d . . .
H01T H 0.5511 0.0800 0.5896 0.093 Uiso 1 1 calc R . .
C97 C 0.2907(8) 0.1786(4) 0.7955(6) 0.094(3) Uani 1 1 d . . .
H97 H 0.2982 0.2102 0.7821 0.141 Uiso 1 1 calc R . .
H01V H 0.3065 0.1734 0.8638 0.141 Uiso 1 1 calc R . .
H01W H 0.2139 0.1690 0.7770 0.141 Uiso 1 1 calc R . .
C93 C 0.4245(10) 0.1125(4) 0.7755(7) 0.087(3) Uani 1 1 d . . .
H110 H 0.4097 0.1033 0.8381 0.104 Uiso 1 1 calc R . .
C30 C 0.2855(12) 0.4722(6) 0.9037(10) 0.113(4) Uani 1 1 d . . .
C32 C 0.4245(10) 0.4163(4) 0.9433(7) 0.086(3) Uani 1 1 d . . .
H109 H 0.4420 0.3879 0.9682 0.103 Uiso 1 1 calc R . .
C94 C 0.4946(11) 0.0865(3) 0.7226(9) 0.094(3) Uani 1 1 d . . .
C29 C 0.3723(13) 0.5004(4) 0.8690(7) 0.108(4) Uani 1 1 d . . .
H108 H 0.3545 0.5287 0.8435 0.129 Uiso 1 1 calc R . .
C28 C 0.4887(10) 0.4840(3) 0.8740(6) 0.086(3) Uani 1 1 d . . .
H107 H 0.5479 0.5016 0.8522 0.103 Uiso 1 1 calc R . .
C17 C 1.1092(8) 0.4452(3) 0.5512(8) 0.095(3) Uani 1 1 d . . .
H106 H 1.1670 0.4385 0.5066 0.143 Uiso 1 1 calc R . .
H102 H 1.1426 0.4622 0.6050 0.143 Uiso 1 1 calc R . .
H113 H 1.0488 0.4624 0.5186 0.143 Uiso 1 1 calc R . .
C31 C 0.3134(11) 0.4314(5) 0.9396(9) 0.114(4) Uani 1 1 d . . .
H105 H 0.2564 0.4130 0.9624 0.137 Uiso 1 1 calc R . .
C33 C 0.1597(9) 0.4898(5) 0.8967(11) 0.188(8) Uani 1 1 d . . .
H104 H 0.1133 0.4705 0.8545 0.282 Uiso 1 1 calc R . .
H101 H 0.1581 0.5199 0.8709 0.282 Uiso 1 1 calc R . .
H112 H 0.1302 0.4899 0.9602 0.282 Uiso 1 1 calc R . .
C98 C 0.5552(13) 0.0456(4) 0.7700(9) 0.155(6) Uani 1 1 d . . .
H103 H 0.6122 0.0556 0.8183 0.232 Uiso 1 1 calc R . .
H100 H 0.5913 0.0284 0.7212 0.232 Uiso 1 1 calc R . .
H111 H 0.4999 0.0270 0.8001 0.232 Uiso 1 1 calc R . .

loop_
_atom_site_aniso_label
_atom_site_aniso_U_11
_atom_site_aniso_U_22
_atom_site_aniso_U_33
_atom_site_aniso_U_23
_atom_site_aniso_U_13
_atom_site_aniso_U_12
Ru1 0.0287(3) 0.0353(3) 0.0246(3) 0.0015(2) -0.0042(2) -0.0008(2)
Cl2 0.0480(11) 0.0593(11) 0.0238(9) 0.0073(8) 0.0051(8) 0.0045(9)
Cl1 0.0428(11) 0.0474(11) 0.0530(11) 0.0102(9) -0.0096(9) 0.0083(8)
S9 0.0334(10) 0.0493(12) 0.0471(11) 0.0016(9) 0.0018(8) 0.0003(9)
S25 0.0758(16) 0.0672(15) 0.0607(15) -0.0345(13) -0.0146(12) 0.0193(13)
N71 0.030(3) 0.041(4) 0.039(3) -0.001(3) -0.016(3) 0.002(3)
O10 0.055(3) 0.072(4) 0.040(3) 0.000(3) 0.007(2) -0.009(3)
O9 0.037(3) 0.060(4) 0.093(4) 0.010(3) -0.005(3) 0.008(3)
N74 0.034(3) 0.049(4) 0.045(4) 0.003(3) -0.012(3) -0.009(3)
C70 0.024(3) 0.043(4) 0.021(3) -0.002(3) -0.003(3) -0.006(3)
N8 0.033(3) 0.042(3) 0.055(4) -0.018(3) 0.009(3) -0.001(3)
C2 0.024(4) 0.033(4) 0.038(4) -0.003(3) -0.007(3) 0.004(3)
C4 0.040(4) 0.032(4) 0.033(4) -0.007(3) 0.012(3) -0.003(3)
C21 0.029(4) 0.036(4) 0.049(5) -0.010(4) -0.009(3) 0.004(3)
N1 0.060(4) 0.044(4) 0.049(4) -0.017(3) -0.002(3) 0.006(3)
C81 0.036(4) 0.043(5) 0.030(4) 0.013(3) -0.009(3) 0.004(3)
C86 0.037(4) 0.052(5) 0.033(4) 0.005(4) -0.009(3) 0.002(4)
C3 0.022(3) 0.039(4) 0.022(3) 0.003(3) -0.012(3) -0.003(3)
O26 0.130(6) 0.102(5) 0.049(4) -0.029(4) -0.013(4) 0.048(4)
C82 0.038(4) 0.045(5) 0.038(4) 0.005(4) -0.006(3) 0.006(3)
C22 0.039(4) 0.043(5) 0.050(5) -0.003(4) 0.004(4) 0.000(3)
C26 0.036(4) 0.040(5) 0.057(5) -0.007(4) -0.001(4) 0.000(3)
C5 0.055(5) 0.049(5) 0.037(4) -0.008(4) 0.004(4) -0.006(4)
C11 0.034(4) 0.047(5) 0.036(4) -0.005(3) -0.001(3) -0.003(3)
C1 0.044(4) 0.033(4) 0.043(4) -0.004(3) -0.003(3) 0.003(3)
C91 0.038(4) 0.045(5) 0.047(5) 0.009(4) -0.015(4) -0.016(4)
O27 0.086(5) 0.098(5) 0.110(5) -0.059(4) -0.004(4) -0.022(4)
C96 0.063(5) 0.037(5) 0.053(5) 0.002(4) -0.025(4) -0.012(4)
C16 0.055(5) 0.054(5) 0.042(4) -0.009(4) 0.001(4) -0.006(4)
C83 0.042(4) 0.050(5) 0.039(4) -0.003(4) -0.003(3) 0.011(4)
C85 0.046(5) 0.062(6) 0.044(5) 0.019(4) -0.004(4) -0.005(4)
C84 0.046(5) 0.048(5) 0.047(5) 0.005(4) -0.009(4) 0.004(4)
C13 0.049(5) 0.074(6) 0.055(5) 0.008(5) 0.012(4) 0.013(5)
C12 0.045(4) 0.051(5) 0.038(4) -0.009(4) 0.000(4) 0.004(4)
C72 0.046(5) 0.073(6) 0.064(5) -0.003(5) -0.019(4) 0.003(4)
C99 0.067(6) 0.052(5) 0.057(5) -0.012(4) -0.009(4) -0.002(4)
C89 0.050(5) 0.088(6) 0.043(5) -0.001(4) -0.005(4) 0.003(4)
C73 0.043(5) 0.058(5) 0.079(6) -0.001(5) -0.019(4) -0.011(4)
C87 0.058(5) 0.065(5) 0.049(5) 0.011(4) 0.017(4) 0.014(4)
C15 0.070(6) 0.056(6) 0.069(6) -0.004(5) -0.017(5) -0.017(5)
C23 0.059(5) 0.055(6) 0.067(6) 0.004(5) 0.004(4) -0.006(4)
C14 0.042(5) 0.047(5) 0.084(7) 0.022(5) -0.005(4) -0.004(4)
C7 0.059(5) 0.054(5) 0.075(6) -0.023(5) 0.025(5) -0.004(4)
C6 0.071(6) 0.076(6) 0.067(6) -0.038(5) 0.019(5) -0.007(5)
C25 0.062(5) 0.041(5) 0.097(7) -0.023(5) -0.001(5) -0.004(4)
C92 0.064(6) 0.076(6) 0.043(5) 0.016(5) -0.010(4) -0.027(5)
C88 0.083(6) 0.054(5) 0.074(6) 0.004(5) 0.000(5) -0.011(5)
C27 0.083(7) 0.059(6) 0.049(5) -0.021(5) -0.003(5) 0.020(5)
C24 0.065(6) 0.043(6) 0.120(9) 0.017(6) 0.010(6) -0.010(4)
C95 0.106(8) 0.051(6) 0.072(7) -0.007(5) -0.019(6) -0.010(5)
C97 0.077(7) 0.153(10) 0.053(6) -0.001(6) 0.013(5) -0.034(7)
C93 0.123(9) 0.090(8) 0.044(6) 0.031(6) -0.021(6) -0.056(7)
C30 0.104(10) 0.129(12) 0.102(10) -0.064(9) -0.019(8) 0.039(9)
C32 0.097(8) 0.075(7) 0.087(7) -0.015(6) 0.014(6) 0.026(7)
C94 0.143(10) 0.053(6) 0.080(8) 0.017(6) -0.031(7) -0.023(7)
C29 0.152(12) 0.104(9) 0.063(7) -0.025(6) -0.026(7) 0.060(10)
C28 0.121(9) 0.069(7) 0.066(6) -0.006(5) -0.001(6) 0.034(6)
C17 0.082(7) 0.068(6) 0.136(9) 0.034(6) 0.010(6) -0.006(5)
C31 0.098(10) 0.120(11) 0.126(11) -0.032(9) 0.018(8) 0.011(9)
C33 0.091(9) 0.243(17) 0.222(16) -0.128(14) -0.064(10) 0.097(11)
C98 0.253(18) 0.075(8) 0.129(11) 0.046(8) -0.056(11) 0.010(9)

loop_
_atom_type_symbol
_atom_type_description
_atom_type_scat_dispersion_real
_atom_type_scat_dispersion_imag
_atom_type_scat_source
C C 0.0033 0.0016 'International Tables Vol C Tables 4.2.6.8 and 6.1.1.4'
H H 0.0000 0.0000 'International Tables Vol C Tables 4.2.6.8 and 6.1.1.4'
Cl Cl 0.1484 0.1585 'International Tables Vol C Tables 4.2.6.8 and 6.1.1.4'
N N 0.0061 0.0033 'International Tables Vol C Tables 4.2.6.8 and 6.1.1.4'
O O 0.0106 0.0060 'International Tables Vol C Tables 4.2.6.8 and 6.1.1.4'
Ru Ru -1.2594 0.8363 'International Tables Vol C Tables 4.2.6.8 and 6.1.1.4'
S S 0.1246 0.1234 'International Tables Vol C Tables 4.2.6.8 and 6.1.1.4'

loop_
_geom_angle_atom_site_label_1
_geom_angle_atom_site_label_2
_geom_angle_atom_site_label_3
_geom_angle
_geom_angle_site_symmetry_1
_geom_angle_site_symmetry_3
_geom_angle_publ_flag
C3 Ru1 C70 97.6(2) . . ?
C3 Ru1 C4 40.8(2) . . ?
C70 Ru1 C4 105.5(2) . . ?
C3 Ru1 C5 72.5(2) . . ?
C70 Ru1 C5 84.0(3) . . ?
C4 Ru1 C5 37.1(2) . . ?
C3 Ru1 Cl1 116.25(18) . . ?
C70 Ru1 Cl1 145.04(19) . . ?
C4 Ru1 Cl1 95.42(18) . . ?
C5 Ru1 Cl1 97.3(2) . . ?
C3 Ru1 Cl2 99.16(19) . . ?
C70 Ru1 Cl2 95.74(17) . . ?
C4 Ru1 Cl2 135.87(17) . . ?
C5 Ru1 Cl2 171.47(18) . . ?
Cl1 Ru1 Cl2 87.81(6) . . ?
O10 S9 O9 120.9(3) . . ?
O10 S9 N8 110.4(3) . . ?
O9 S9 N8 104.6(3) . . ?
O10 S9 C11 108.0(3) . . ?
O9 S9 C11 107.4(3) . . ?
N8 S9 C11 104.3(3) . . ?
O27 S25 O26 121.7(4) . . ?
O27 S25 N1 106.1(4) . . ?
O26 S25 N1 105.8(3) . . ?
O27 S25 C27 110.7(4) . . ?
O26 S25 C27 106.9(5) . . ?
N1 S25 C27 104.2(3) . . ?
C70 N71 C81 130.4(5) . . ?
C70 N71 C72 111.2(5) . . ?
C81 N71 C72 116.9(5) . . ?
C70 N74 C91 120.9(5) . . ?
C70 N74 C73 113.8(6) . . ?
C91 N74 C73 125.0(5) . . ?
N74 C70 N71 108.9(5) . . ?
N74 C70 Ru1 114.2(5) . . ?
N71 C70 Ru1 136.6(5) . . ?
C4 N8 C7 110.3(5) . . ?
C4 N8 S9 126.4(4) . . ?
C7 N8 S9 120.2(5) . . ?
C1 C2 C3 125.9(6) . . ?
C1 C2 C21 107.1(6) . . ?
C3 C2 C21 126.9(6) . . ?
C5 C4 N8 110.3(6) . . ?
C5 C4 C3 118.1(6) . . ?
N8 C4 C3 127.3(6) . . ?
C5 C4 Ru1 74.5(4) . . ?
N8 C4 Ru1 124.1(4) . . ?
C3 C4 Ru1 56.6(3) . . ?
C22 C21 C26 119.0(7) . . ?
C22 C21 C2 133.5(6) . . ?
C26 C21 C2 107.5(6) . . ?
C1 N1 C26 109.2(6) . . ?
C1 N1 S25 123.4(5) . . ?
C26 N1 S25 127.4(5) . . ?
C86 C81 C82 121.6(6) . . ?
C86 C81 N71 120.2(6) . . ?
C82 C81 N71 118.0(6) . . ?
C81 C86 C85 118.9(7) . . ?
C81 C86 C89 122.2(7) . . ?
C85 C86 C89 118.9(7) . . ?
C4 C3 C2 132.5(5) . . ?
C4 C3 Ru1 82.6(4) . . ?
C2 C3 Ru1 143.5(5) . . ?
C4 C3 H00I 93.4 . . ?
C2 C3 H00I 93.4 . . ?
Ru1 C3 H00I 93.4 . . ?
C83 C82 C81 117.7(6) . . ?
C83 C82 C87 120.0(6) . . ?
C81 C82 C87 122.3(6) . . ?
C23 C22 C21 118.9(7) . . ?
C23 C22 H00L 120.5 . . ?
C21 C22 H00L 120.5 . . ?
C25 C26 C21 122.1(7) . . ?
C25 C26 N1 131.4(7) . . ?
C21 C26 N1 106.5(6) . . ?
C4 C5 C6 107.9(6) . . ?
C4 C5 Ru1 68.4(4) . . ?
C6 C5 Ru1 126.3(5) . . ?
C4 C5 H00N 114.6 . . ?
C6 C5 H00N 114.6 . . ?
Ru1 C5 H00N 114.6 . . ?
C12 C11 C16 120.7(7) . . ?
C12 C11 S9 119.5(6) . . ?
C16 C11 S9 119.6(5) . . ?
C2 C1 N1 109.5(6) . . ?
C2 C1 H92 125.2 . . ?
N1 C1 H92 125.2 . . ?
C96 C91 C92 121.8(7) . . ?
C96 C91 N74 119.9(6) . . ?
C92 C91 N74 118.3(7) . . ?
C95 C96 C91 118.9(8) . . ?
C95 C96 C99 118.7(8) . . ?
C91 C96 C99 122.3(7) . . ?
C15 C16 C11 120.2(7) . . ?
C15 C16 H00T 119.9 . . ?
C11 C16 H00T 119.9 . . ?
C82 C83 C84 122.3(7) . . ?
C82 C83 H00U 118.8 . . ?
C84 C83 H00U 118.8 . . ?
C86 C85 C84 121.8(7) . . ?
C86 C85 H00V 119.1 . . ?
C84 C85 H00V 119.1 . . ?
C83 C84 C85 117.7(7) . . ?
C83 C84 C88 120.4(7) . . ?
C85 C84 C88 121.9(7) . . ?
C14 C13 C12 121.5(7) . . ?
C14 C13 H00X 119.3 . . ?
C12 C13 H00X 119.3 . . ?
C11 C12 C13 118.8(7) . . ?
C11 C12 H00Y 120.6 . . ?
C13 C12 H00Y 120.6 . . ?
N71 C72 C73 103.7(6) . . ?
N71 C72 H00A 111.0 . . ?
C73 C72 H00A 111.0 . . ?
N71 C72 H00B 111.0 . . ?
C73 C72 H00B 111.0 . . ?
H00A C72 H00B 109.0 . . ?
C96 C99 H01A 109.5 . . ?
C96 C99 H01B 109.5 . . ?
H01A C99 H01B 109.5 . . ?
C96 C99 H114 109.5 . . ?
H01A C99 H114 109.5 . . ?
H01B C99 H114 109.5 . . ?
C86 C89 H01D 109.5 . . ?
C86 C89 H01E 109.5 . . ?
H01D C89 H01E 109.5 . . ?
C86 C89 H01F 109.5 . . ?
H01D C89 H01F 109.5 . . ?
H01E C89 H01F 109.5 . . ?
N74 C73 C72 102.3(5) . . ?
N74 C73 H01G 111.3 . . ?
C72 C73 H01G 111.3 . . ?
N74 C73 H01H 111.3 . . ?
C72 C73 H01H 111.3 . . ?
H01G C73 H01H 109.2 . . ?
C82 C87 H01I 109.5 . . ?
C82 C87 H01J 109.5 . . ?
H01I C87 H01J 109.5 . . ?
C82 C87 H01K 109.5 . . ?
H01I C87 H01K 109.5 . . ?
H01J C87 H01K 109.5 . . ?
C16 C15 C14 120.1(8) . . ?
C16 C15 H014 119.9 . . ?
C14 C15 H014 119.9 . . ?
C24 C23 C22 121.0(8) . . ?
C24 C23 H015 119.5 . . ?
C22 C23 H015 119.5 . . ?
C13 C14 C15 118.7(8) . . ?
C13 C14 C17 121.7(9) . . ?
C15 C14 C17 119.5(9) . . ?
N8 C7 C6 105.0(6) . . ?
N8 C7 H01L 110.7 . . ?
C6 C7 H01L 110.7 . . ?
N8 C7 H01M 110.7 . . ?
C6 C7 H01M 110.7 . . ?
H01L C7 H01M 108.8 . . ?
C7 C6 C5 105.9(6) . . ?
C7 C6 H01N 110.6 . . ?
C5 C6 H01N 110.6 . . ?
C7 C6 H01O 110.6 . . ?
C5 C6 H01O 110.6 . . ?
H01N C6 H01O 108.7 . . ?
C26 C25 C24 116.7(8) . . ?
C26 C25 H019 121.7 . . ?
C24 C25 H019 121.7 . . ?
C91 C92 C93 115.6(9) . . ?
C91 C92 C97 122.5(8) . . ?
C93 C92 C97 121.8(8) . . ?
C84 C88 H01P 109.5 . . ?
C84 C88 H01Q 109.5 . . ?
H01P C88 H01Q 109.5 . . ?
C84 C88 H01R 109.5 . . ?
H01P C88 H01R 109.5 . . ?
H01Q C88 H01R 109.5 . . ?
C28 C27 C32 122.0(9) . . ?
C28 C27 S25 118.7(9) . . ?
C32 C27 S25 119.3(7) . . ?
C23 C24 C25 122.3(8) . . ?
C23 C24 H01S 118.9 . . ?
C25 C24 H01S 118.9 . . ?
C96 C95 C94 122.2(10) . . ?
C96 C95 H01T 118.9 . . ?
C94 C95 H01T 118.9 . . ?
C92 C97 H97 109.5 . . ?
C92 C97 H01V 109.5 . . ?
H97 C97 H01V 109.5 . . ?
C92 C97 H01W 109.5 . . ?
H97 C97 H01W 109.5 . . ?
H01V C97 H01W 109.5 . . ?
C94 C93 C92 122.9(8) . . ?
C94 C93 H110 118.5 . . ?
C92 C93 H110 118.5 . . ?
C31 C30 C29 119.6(12) . . ?
C31 C30 C33 122.3(16) . . ?
C29 C30 C33 118.1(15) . . ?
C27 C32 C31 120.5(10) . . ?
C27 C32 H109 119.8 . . ?
C31 C32 H109 119.8 . . ?
C93 C94 C95 117.7(9) . . ?
C93 C94 C98 119.8(11) . . ?
C95 C94 C98 122.4(13) . . ?
C30 C29 C28 118.4(11) . . ?
C30 C29 H108 120.8 . . ?
C28 C29 H108 120.8 . . ?
C27 C28 C29 118.4(11) . . ?
C27 C28 H107 120.8 . . ?
C29 C28 H107 120.8 . . ?
C14 C17 H106 109.5 . . ?
C14 C17 H102 109.5 . . ?
H106 C17 H102 109.5 . . ?
C14 C17 H113 109.5 . . ?
H106 C17 H113 109.5 . . ?
H102 C17 H113 109.5 . . ?
C30 C31 C32 121.2(13) . . ?
C30 C31 H105 119.4 . . ?
C32 C31 H105 119.4 . . ?
C30 C33 H104 109.5 . . ?
C30 C33 H101 109.5 . . ?
H104 C33 H101 109.5 . . ?
C30 C33 H112 109.5 . . ?
H104 C33 H112 109.5 . . ?
H101 C33 H112 109.5 . . ?
C94 C98 H103 109.5 . . ?
C94 C98 H100 109.5 . . ?
H103 C98 H100 109.5 . . ?
C94 C98 H111 109.5 . . ?
H103 C98 H111 109.5 . . ?
H100 C98 H111 109.5 . . ?

loop_
_geom_bond_atom_site_label_1
_geom_bond_atom_site_label_2
_geom_bond_distance
_geom_bond_site_symmetry_2
_geom_bond_publ_flag
Ru1 C3 1.830(6) . ?
Ru1 C70 2.039(6) . ?
Ru1 C4 2.174(6) . ?
Ru1 C5 2.253(7) . ?
Ru1 Cl1 2.3598(17) . ?
Ru1 Cl2 2.4170(16) . ?
S9 O10 1.422(5) . ?
S9 O9 1.435(5) . ?
S9 N8 1.664(6) . ?
S9 C11 1.765(7) . ?
S25 O27 1.402(6) . ?
S25 O26 1.424(7) . ?
S25 N1 1.684(6) . ?
S25 C27 1.765(9) . ?
N71 C70 1.347(8) . ?
N71 C81 1.425(8) . ?
N71 C72 1.501(9) . ?
N74 C70 1.333(8) . ?
N74 C91 1.441(9) . ?
N74 C73 1.477(8) . ?
N8 C4 1.410(8) . ?
N8 C7 1.488(8) . ?
C2 C1 1.355(8) . ?
C2 C3 1.435(8) . ?
C2 C21 1.441(9) . ?
C4 C5 1.410(9) . ?
C4 C3 1.432(8) . ?
C21 C22 1.390(9) . ?
C21 C26 1.399(9) . ?
N1 C1 1.376(8) . ?
N1 C26 1.399(9) . ?
C81 C86 1.362(9) . ?
C81 C82 1.408(9) . ?
C86 C85 1.384(10) . ?
C86 C89 1.505(9) . ?
C3 H00I 0.9800 . ?
C82 C83 1.381(9) . ?
C82 C87 1.495(9) . ?
C22 C23 1.375(10) . ?
C22 H00L 0.9300 . ?
C26 C25 1.383(10) . ?
C5 C6 1.528(10) . ?
C5 H00N 0.9800 . ?
C11 C12 1.361(9) . ?
C11 C16 1.371(9) . ?
C1 H92 0.9300 . ?
C91 C96 1.380(10) . ?
C91 C92 1.388(10) . ?
C96 C95 1.359(11) . ?
C96 C99 1.500(10) . ?
C16 C15 1.365(10) . ?
C16 H00T 0.9300 . ?
C83 C84 1.382(9) . ?
C83 H00U 0.9300 . ?
C85 C84 1.392(10) . ?
C85 H00V 0.9300 . ?
C84 C88 1.519(10) . ?
C13 C14 1.363(11) . ?
C13 C12 1.383(10) . ?
C13 H00X 0.9300 . ?
C12 H00Y 0.9300 . ?
C72 C73 1.509(10) . ?
C72 H00A 0.9700 . ?
C72 H00B 0.9700 . ?
C99 H01A 0.9600 . ?
C99 H01B 0.9600 . ?
C99 H114 0.9600 . ?
C89 H01D 0.9600 . ?
C89 H01E 0.9600 . ?
C89 H01F 0.9600 . ?
C73 H01G 0.9700 . ?
C73 H01H 0.9700 . ?
C87 H01I 0.9600 . ?
C87 H01J 0.9600 . ?
C87 H01K 0.9600 . ?
C15 C14 1.387(11) . ?
C15 H014 0.9300 . ?
C23 C24 1.360(11) . ?
C23 H015 0.9300 . ?
C14 C17 1.521(11) . ?
C7 C6 1.502(10) . ?
C7 H01L 0.9700 . ?
C7 H01M 0.9700 . ?
C6 H01N 0.9700 . ?
C6 H01O 0.9700 . ?
C25 C24 1.384(12) . ?
C25 H019 0.9300 . ?
C92 C93 1.411(13) . ?
C92 C97 1.488(12) . ?
C88 H01P 0.9600 . ?
C88 H01Q 0.9600 . ?
C88 H01R 0.9600 . ?
C27 C28 1.340(11) . ?
C27 C32 1.365(12) . ?
C24 H01S 0.9300 . ?
C95 C94 1.369(13) . ?
C95 H01T 0.9300 . ?
C97 H97 0.9600 . ?
C97 H01V 0.9600 . ?
C97 H01W 0.9600 . ?
C93 C94 1.368(14) . ?
C93 H110 0.9300 . ?
C30 C31 1.341(16) . ?
C30 C29 1.419(17) . ?
C30 C33 1.555(15) . ?
C32 C31 1.369(14) . ?
C32 H109 0.9300 . ?
C94 C98 1.530(14) . ?
C29 C28 1.441(14) . ?
C29 H108 0.9300 . ?
C28 H107 0.9300 . ?
C17 H106 0.9600 . ?
C17 H102 0.9600 . ?
C17 H113 0.9600 . ?
C31 H105 0.9300 . ?
C33 H104 0.9600 . ?
C33 H101 0.9600 . ?
C33 H112 0.9600 . ?
C98 H103 0.9600 . ?
C98 H100 0.9600 . ?
C98 H111 0.9600 . ?
